data_7719593
loop_
_publ_author_name
'Farmer-Mason, Katelynn M'
'Bacon, Jeffrey W.'
'Cueny, Eric S.'

_publ_section_title
;
 Stability of metal-metal interactions in dinuclear Pt-Au complexes as a
 function of bridging Pt-arene ring electronics.
;
_journal_issue 43
_journal_name_full 'Dalton transactions (Cambridge, England : 2003)'
_journal_page_first 16241
_journal_page_last 16253
_journal_paper_doi 10.1039/d5dt02048d
_journal_volume 54
_journal_year 2025
_chemical_formula_moiety 'C55 H40 Au F N P2 Pt, C F3 O3 S, C H2 Cl2'
_chemical_formula_sum 'C57 H42 Au Cl2 F4 N O3 P2 Pt S'
_chemical_formula_weight 1421.87
_space_group_crystal_system monoclinic
_space_group_IT_number 14
_space_group_name_Hall '-P 2ybc'
_space_group_name_H-M_alt 'P 1 21/c 1'
_atom_sites_solution_hydrogens geom
_atom_sites_solution_secondary difmap
_audit_update_record
;
2025-05-23 deposited with the CCDC.	2025-10-10 downloaded from the CCDC.
;
_cell_angle_alpha 90
_cell_angle_beta 94.984(2)
_cell_angle_gamma 90
_cell_formula_units_Z 4
_cell_length_a 14.2188(13)
_cell_length_b 9.5432(9)
_cell_length_c 37.948(3)
_cell_measurement_reflns_used 9880
_cell_measurement_temperature 100.00
_cell_measurement_theta_max 72.240
_cell_measurement_theta_min 3.120
_cell_volume 5129.8(8)
_computing_cell_refinement 'SAINT V8.40A (Bruker, 2019)'
_computing_data_collection 'APEX5 (Bruker, 2016)'
_computing_data_reduction 'SAINT V8.40A (Bruker, 2019)'
_computing_molecular_graphics 'Olex2 1.5 (Dolomanov et al., 2009)'
_computing_publication_material 'Olex2 1.5 (Dolomanov et al., 2009)'
_computing_structure_refinement 'SHELXL 2018/3 (Sheldrick, 2015)'
_computing_structure_solution 'SHELXT  (Sheldrick, 2015)'
_diffrn_ambient_temperature 100.00
_diffrn_measured_fraction_theta_full 0.994
_diffrn_measured_fraction_theta_max 0.991
_diffrn_measurement_device_type 'Bruker D8 Venture'
_diffrn_measurement_method '\w and \f scans'
_diffrn_radiation_monochromator 'HELIOS Cu'
_diffrn_radiation_type CuK\a
_diffrn_radiation_wavelength 1.54178
_diffrn_reflns_av_R_equivalents 0.0500
_diffrn_reflns_av_unetI/netI 0.0272
_diffrn_reflns_Laue_measured_fraction_full 0.994
_diffrn_reflns_Laue_measured_fraction_max 0.991
_diffrn_reflns_limit_h_max 17
_diffrn_reflns_limit_h_min -17
_diffrn_reflns_limit_k_max 11
_diffrn_reflns_limit_k_min -11
_diffrn_reflns_limit_l_max 46
_diffrn_reflns_limit_l_min -46
_diffrn_reflns_number 76488
_diffrn_reflns_point_group_measured_fraction_full 0.994
_diffrn_reflns_point_group_measured_fraction_max 0.991
_diffrn_reflns_theta_full 67.679
_diffrn_reflns_theta_max 72.279
_diffrn_reflns_theta_min 2.337
_diffrn_source 'microfocus sealed tube'
_diffrn_source_current 1.2
_diffrn_source_power 0.06
_diffrn_source_voltage 50.0
_exptl_absorpt_coefficient_mu 12.768
_exptl_absorpt_correction_T_max 0.9667
_exptl_absorpt_correction_T_min 0.1843
_exptl_absorpt_correction_type numerical
_exptl_absorpt_process_details
;
SADABS-2016/2 (Bruker,2016/2) was used for absorption correction.
wR2(int) was 0.1394 before and 0.0982 after correction.
The Ratio of minimum to maximum transmission is 0.1906.
The \l/2 correction factor is Not present.
;
_exptl_crystal_colour 'clear dark orange'
_exptl_crystal_colour_lustre clear
_exptl_crystal_colour_modifier dark
_exptl_crystal_colour_primary orange
_exptl_crystal_density_diffrn 1.841
_exptl_crystal_description prism
_exptl_crystal_F_000 2752
_exptl_crystal_size_max 0.248
_exptl_crystal_size_mid 0.113
_exptl_crystal_size_min 0.101
_refine_diff_density_max 3.033
_refine_diff_density_min -3.598
_refine_diff_density_rms 0.213
_refine_ls_extinction_method none
_refine_ls_goodness_of_fit_ref 1.085
_refine_ls_hydrogen_treatment constr
_refine_ls_matrix_type full
_refine_ls_number_parameters 665
_refine_ls_number_reflns 10046
_refine_ls_number_restraints 701
_refine_ls_restrained_S_all 1.048
_refine_ls_R_factor_all 0.0497
_refine_ls_R_factor_gt 0.0495
_refine_ls_shift/su_max 0.001
_refine_ls_shift/su_mean 0.000
_refine_ls_structure_factor_coef Fsqd
_refine_ls_weighting_details 'w=1/[\s^2^(Fo^2^)+126.6999P] where P=(Fo^2^+2Fc^2^)/3'
_refine_ls_weighting_scheme calc
_refine_ls_wR_factor_gt 0.1122
_refine_ls_wR_factor_ref 0.1123
_reflns_Friedel_coverage 0.000
_reflns_number_gt 10006
_reflns_number_total 10046
_reflns_threshold_expression 'I > 2\s(I)'
_cod_data_source_file d5dt02048d3.cif
_cod_data_source_block kmf4013
_cod_depositor_comments 'Adding full bibliography for 7719592--7719599.cif.'
_cod_database_code 7719593
_shelx_space_group_comment
;
The symmetry employed for this shelxl refinement is uniquely defined
by the following loop, which should always be used as a source of
symmetry information in preference to the above space-group names.
They are only intended as comments.
;
_shelx_estimated_absorpt_t_max 0.359
_shelx_estimated_absorpt_t_min 0.144
_olex2_refinement_description
;
1. Fixed Uiso
 At 1.2 times of:
  All C(H) groups, All C(H,H) groups
2. Restrained distances
 F1B-C17
 1.35 with sigma of 0.02
3. Rigid bond restraints
 All non-hydrogen atoms
 with sigma for 1-2 distances of 0.01 and sigma for 1-3 distances of 0.01
4. Uiso/Uaniso restraints and constraints
All non-hydrogen atoms have similar U: within 2A with sigma of 0.04 and sigma
for terminal atoms of 0.08 within 2A
Uanis(C5) \\sim Ueq: with sigma of 0.1 and sigma for terminal atoms of 0.2
Uanis(C13B) = Uanis(C3)
Uanis(C12B) = Uanis(C8)
5. Others
 Sof(H1)=Sof(H14)=Sof(H10)=Sof(C12B)=Sof(H12B)=Sof(C13B)=Sof(H13B)=Sof(F1B)=1-
 FVAR(1)
 Sof(F1A)=Sof(C12A)=Sof(H12A)=Sof(H8)=Sof(C13A)=Sof(H13A)=Sof(H3)=Sof(H17)=
 FVAR(1)
6.a Secondary CH2 refined with riding coordinates:
 C1S(H1SA,H1SB)
6.b Aromatic/amide H refined with riding coordinates:
 C25(H25), C6(H6), C46(H46), C47(H47), C28(H28), C38(H38), C21(H21), C33(H33),
 C40(H40), C12A(H12A), C22(H22), C36(H36), C8(H8), C2(H2), C1(H1), C44(H44),
 C14(H14), C37(H37), C29(H29), C43(H43), C9(H9), C16(H16), C13A(H13A), C55(H55),
  C23(H23), C60(H60), C61(H61), C30(H30), C66(H66), C10(H10), C67(H67),
 C13(H13), C3(H3), C24(H24), C34(H34), C35(H35), C68(H68), C31(H31), C27(H27),
 C41(H41), C18(H18), C17(H17), C42(H42), C12B(H12B), C13B(H13B)
;
_olex2_submission_special_instructions 'No special instructions were received'

loop_
_space_group_symop_operation_xyz
'x, y, z'
'-x, y+1/2, -z+1/2'
'-x, -y, -z'
'x, -y-1/2, z-1/2'

loop_
_atom_site_label
_atom_site_type_symbol
_atom_site_fract_x
_atom_site_fract_y
_atom_site_fract_z
_atom_site_U_iso_or_equiv
_atom_site_adp_type
_atom_site_occupancy
_atom_site_site_symmetry_order
_atom_site_calc_flag
_atom_site_refinement_flags_posn
_atom_site_refinement_flags_adp
_atom_site_refinement_flags_occupancy
_atom_site_disorder_assembly
_atom_site_disorder_group
Pt1 Pt 0.18088(2) 0.67035(3) 0.05573(2) 0.01353(8) Uani 1 1 d . U . . .
Au1 Au 0.17815(2) 0.69642(3) 0.12685(2) 0.01580(8) Uani 1 1 d . U . . .
P1 P 0.32191(13) 0.77917(18) 0.05876(5) 0.0143(3) Uani 1 1 d . U . . .
P2 P 0.21268(13) 0.64624(19) 0.18430(4) 0.0147(3) Uani 1 1 d . U . . .
N1 N 0.0599(5) 0.5582(7) 0.05426(16) 0.0185(12) Uani 1 1 d . U . . .
F1A F 0.0322(4) 1.1639(5) 0.10594(13) 0.0236(12) Uani 0.887(9) 1 d . U P A 1
C20 C 0.3565(5) 0.8199(8) 0.01468(19) 0.0182(14) Uani 1 1 d . U . . .
C25 C 0.2853(6) 0.8605(8) -0.01129(19) 0.0205(15) Uani 1 1 d . U . . .
H25 H 0.221848 0.868159 -0.005531 0.025 Uiso 1 1 calc R U . . .
C19 C 0.2181(6) 0.5104(8) 0.02275(18) 0.0182(14) Uani 1 1 d . U . . .
F2 F 0.6317(4) 1.1468(7) 0.20007(17) 0.0540(17) Uani 1 1 d . U . . .
C6 C 0.0969(5) 0.9488(8) 0.09036(18) 0.0173(14) Uani 1 1 d . U . . .
H6 H 0.156149 0.994125 0.089442 0.021 Uiso 1 1 calc R U . . .
C46 C 0.1284(5) 0.7012(8) 0.24703(19) 0.0160(13) Uani 1 1 d . U . . .
H46 H 0.173066 0.637237 0.257976 0.019 Uiso 1 1 calc R U . . .
C47 C 0.2611(6) 0.4069(8) 0.2248(2) 0.0219(16) Uani 1 1 d . U . . .
H47 H 0.300582 0.467226 0.239515 0.026 Uiso 1 1 calc R U . . .
C12 C 0.2107(5) 0.4605(8) 0.19470(19) 0.0166(13) Uani 1 1 d . U . . .
C28 C 0.2993(5) 1.1961(8) 0.0810(2) 0.0205(15) Uani 1 1 d . U . . .
H28 H 0.285343 1.280014 0.068135 0.025 Uiso 1 1 calc R U . . .
C32 C 0.4200(5) 0.6824(8) 0.08099(19) 0.0162(13) Uani 1 1 d . U . . .
C38 C 0.3374(5) 0.8227(8) 0.2238(2) 0.0220(15) Uani 1 1 d . U . . .
H38 H 0.283503 0.859851 0.233654 0.026 Uiso 1 1 calc R U . . .
C4 C -0.0029(5) 0.7449(8) 0.08361(19) 0.0193(14) Uani 1 1 d . U . . .
C21 C 0.4487(6) 0.8095(10) 0.0057(2) 0.0294(18) Uani 1 1 d . U . . .
H21 H 0.497633 0.784596 0.023237 0.035 Uiso 1 1 calc R U . . .
C33 C 0.4124(6) 0.5386(8) 0.0869(2) 0.0235(16) Uani 1 1 d . U . . .
H33 H 0.354524 0.491574 0.080483 0.028 Uiso 1 1 calc R U . . .
C5 C 0.0888(5) 0.8072(7) 0.08278(18) 0.0138(12) Uani 1 1 d . U . . .
C40 C 0.4266(6) 0.8799(9) 0.2329(2) 0.0276(17) Uani 1 1 d . U . . .
H40 H 0.433242 0.956259 0.249016 0.033 Uiso 1 1 calc R U . . .
C12A C -0.0047(7) 0.2109(10) 0.0185(2) 0.0282(19) Uani 0.887(9) 1 d . U P A 1
H12A H -0.053297 0.142457 0.018224 0.034 Uiso 0.887(9) 1 calc R U P A 1
C22 C 0.4702(7) 0.8354(11) -0.0289(2) 0.036(2) Uani 1 1 d . U . . .
H22 H 0.533209 0.825131 -0.034987 0.043 Uiso 1 1 calc R U . . .
C36 C 0.5810(6) 0.6755(9) 0.1076(2) 0.0250(16) Uani 1 1 d . U . . .
H36 H 0.638666 0.721990 0.114502 0.030 Uiso 1 1 calc R U . . .
C8 C -0.0940(5) 0.5146(9) 0.0711(2) 0.0216(14) Uani 1 1 d . U . . .
H8 H -0.147458 0.544700 0.082437 0.026 Uiso 0.887(9) 1 calc R U P A 1
C2 C -0.0675(5) 0.9658(9) 0.10195(19) 0.0210(15) Uani 1 1 d . U . . .
H2 H -0.118411 1.020642 0.108975 0.025 Uiso 1 1 calc R U . . .
F2A F 0.6439(5) 1.2267(6) 0.14719(19) 0.0582(18) Uani 1 1 d . U . . .
C1 C 0.0202(6) 1.0246(8) 0.09919(19) 0.0198(14) Uani 1 1 d . U . . .
H1 H 0.027971 1.122052 0.103598 0.024 Uiso 0.113(9) 1 calc R U P A 2
F3A F 0.5506(4) 1.0555(7) 0.15536(17) 0.0483(15) Uani 1 1 d . U . . .
C44 C 0.1512(6) 0.3719(8) 0.17368(19) 0.0199(15) Uani 1 1 d . U . . .
H44 H 0.115835 0.407868 0.153295 0.024 Uiso 1 1 calc R U . . .
C15 C 0.1452(5) 0.4062(8) 0.02016(19) 0.0184(14) Uani 1 1 d . U . . .
C11 C 0.0616(6) 0.4318(8) 0.0375(2) 0.0231(15) Uani 1 1 d . U . . .
C7 C -0.0144(5) 0.6015(9) 0.07047(18) 0.0207(14) Uani 1 1 d . U . . .
C26 C 0.3261(5) 0.9479(8) 0.08162(19) 0.0165(13) Uani 1 1 d . U . . .
O1A O 0.8132(4) 1.0682(7) 0.17192(17) 0.0365(15) Uani 1 1 d . U . . .
C14 C 0.1504(6) 0.2798(8) 0.0011(2) 0.0248(15) Uani 1 1 d . U . . .
H14 H 0.101595 0.211710 0.000957 0.030 Uiso 0.113(9) 1 calc R U P A 2
C37 C 0.5048(5) 0.7500(8) 0.0921(2) 0.0205(15) Uani 1 1 d . U . . .
H37 H 0.510097 0.848312 0.088893 0.025 Uiso 1 1 calc R U . . .
C29 C 0.3120(5) 1.2002(8) 0.1180(2) 0.0214(15) Uani 1 1 d . U . . .
H29 H 0.306174 1.286007 0.130261 0.026 Uiso 1 1 calc R U . . .
C43 C 0.2545(6) 0.2669(8) 0.2336(2) 0.0235(16) Uani 1 1 d . U . . .
H43 H 0.290922 0.230616 0.253719 0.028 Uiso 1 1 calc R U . . .
C9 C -0.0938(6) 0.3855(9) 0.0550(2) 0.0272(16) Uani 1 1 d . U . . .
H9 H -0.146984 0.325762 0.055916 0.033 Uiso 1 1 calc R U . . .
C45 C 0.3281(5) 0.7114(8) 0.20033(18) 0.0174(14) Uani 1 1 d . U . . .
O2A O 0.7198(4) 0.9576(7) 0.12280(15) 0.0321(14) Uani 1 1 d . U . . .
C16 C 0.2299(6) 0.2580(8) -0.0176(2) 0.0266(16) Uani 1 1 d . U . . .
H16 H 0.235920 0.174970 -0.031051 0.032 Uiso 1 1 calc R U . . .
C13A C 0.0724(7) 0.1831(9) 0.0012(2) 0.0253(18) Uani 0.887(9) 1 d . U P A 1
H13A H 0.075333 0.097080 -0.011216 0.030 Uiso 0.887(9) 1 calc R U P A 1
S1A S 0.73009(14) 0.9889(2) 0.16051(5) 0.0223(4) Uani 1 1 d . U . . .
C55 C 0.4070(5) 0.6566(9) 0.1866(2) 0.0237(16) Uani 1 1 d . U . . .
H55 H 0.400422 0.579353 0.170764 0.028 Uiso 1 1 calc R U . . .
C23 C 0.3994(6) 0.8764(10) -0.0546(2) 0.0291(18) Uani 1 1 d . U . . .
H23 H 0.413929 0.895185 -0.078077 0.035 Uiso 1 1 calc R U . . .
C60 C 0.0000(6) 0.8626(8) 0.2513(2) 0.0220(15) Uani 1 1 d . U . . .
H60 H -0.043049 0.908982 0.265206 0.026 Uiso 1 1 calc R U . . .
C61 C 0.0645(6) 0.7657(9) 0.2669(2) 0.0223(15) Uani 1 1 d . U . . .
H61 H 0.064247 0.744181 0.291330 0.027 Uiso 1 1 calc R U . . .
C1A C 0.6335(7) 1.1104(10) 0.1660(3) 0.0341(18) Uani 1 1 d . U . . .
C30 C 0.3334(6) 1.0756(9) 0.1366(2) 0.0233(16) Uani 1 1 d . U . . .
H30 H 0.342899 1.076756 0.161697 0.028 Uiso 1 1 calc R U . . .
C66 C 0.5048(6) 0.8265(10) 0.2187(2) 0.0290(18) Uani 1 1 d . U . . .
H66 H 0.564961 0.867253 0.224874 0.035 Uiso 1 1 calc R U . . .
Cl1S Cl -0.25550(15) 0.4957(2) 0.19733(6) 0.0321(4) Uani 1 1 d . U . . .
C10 C -0.0162(6) 0.3400(8) 0.0373(2) 0.0236(15) Uani 1 1 d . U . . .
H10 H -0.016263 0.251660 0.025732 0.028 Uiso 0.113(9) 1 calc R U P A 2
C67 C 0.1436(6) 0.2313(8) 0.1824(2) 0.0244(16) Uani 1 1 d . U . . .
H67 H 0.104166 0.170916 0.167798 0.029 Uiso 1 1 calc R U . . .
C13 C -0.0006(5) 0.8906(8) 0.2152(2) 0.0212(15) Uani 1 1 d . U . . .
H13 H -0.045128 0.954898 0.204327 0.025 Uiso 1 1 calc R U . . .
C3 C -0.0794(6) 0.8232(9) 0.0941(2) 0.0239(15) Uani 1 1 d . U . . .
H3 H -0.138839 0.779589 0.095914 0.029 Uiso 0.887(9) 1 calc R U P A 1
C51 C 0.1281(5) 0.7289(8) 0.21107(19) 0.0172(13) Uani 1 1 d . U . . .
C24 C 0.3079(6) 0.8892(8) -0.0454(2) 0.0243(16) Uani 1 1 d . U . . .
H24 H 0.259636 0.918345 -0.062684 0.029 Uiso 1 1 calc R U . . .
C34 C 0.4894(6) 0.4647(8) 0.1022(2) 0.0256(17) Uani 1 1 d . U . . .
H34 H 0.484715 0.366245 0.105238 0.031 Uiso 1 1 calc R U . . .
C35 C 0.5725(6) 0.5319(9) 0.1129(2) 0.0272(17) Uani 1 1 d . U . . .
H35 H 0.624090 0.480368 0.123984 0.033 Uiso 1 1 calc R U . . .
C68 C 0.4970(6) 0.7141(10) 0.1957(2) 0.0302(18) Uani 1 1 d . U . . .
H68 H 0.551266 0.676420 0.186199 0.036 Uiso 1 1 calc R U . . .
C31 C 0.3406(5) 0.9530(8) 0.11859(19) 0.0171(14) Uani 1 1 d . U . . .
H31 H 0.355810 0.869243 0.131382 0.021 Uiso 1 1 calc R U . . .
C27 C 0.3068(5) 1.0712(8) 0.0631(2) 0.0191(14) Uani 1 1 d . U . . .
H27 H 0.298619 1.069720 0.037965 0.023 Uiso 1 1 calc R U . . .
C41 C 0.0639(5) 0.8248(8) 0.1950(2) 0.0220(15) Uani 1 1 d . U . . .
H41 H 0.064040 0.844999 0.170474 0.026 Uiso 1 1 calc R U . . .
C18 C 0.2949(6) 0.4832(9) 0.0035(2) 0.0232(16) Uani 1 1 d . U . . .
H18 H 0.344992 0.549136 0.003612 0.028 Uiso 1 1 calc R U . . .
C17 C 0.2988(6) 0.3589(9) -0.0162(2) 0.0282(17) Uani 1 1 d D U . . .
H17 H 0.352105 0.343962 -0.029211 0.034 Uiso 0.887(9) 1 calc R U P A 1
O3A O 0.7092(5) 0.8733(7) 0.18261(17) 0.0353(14) Uani 1 1 d . U . . .
Cl2S Cl -0.0860(2) 0.5416(3) 0.16099(6) 0.0479(6) Uani 1 1 d . U . . .
C42 C 0.1939(5) 0.1791(8) 0.2127(2) 0.0208(15) Uani 1 1 d . U . . .
H42 H 0.187094 0.083706 0.219196 0.025 Uiso 1 1 calc R U . . .
C1S C -0.1530(6) 0.6010(9) 0.1949(2) 0.0269(17) Uani 1 1 d . U . . .
H1SA H -0.172011 0.699622 0.190341 0.032 Uiso 1 1 calc R U . . .
H1SB H -0.114045 0.597479 0.217833 0.032 Uiso 1 1 calc R U . . .
C12B C -0.180(5) 0.597(8) 0.0870(17) 0.0216(14) Uani 0.113(9) 1 d . U P A 2
H12B H -0.237632 0.546652 0.088721 0.026 Uiso 0.113(9) 1 calc R U P A 2
C13B C -0.177(5) 0.739(8) 0.0987(18) 0.0239(15) Uani 0.113(9) 1 d . U P A 2
H13B H -0.228995 0.782140 0.108570 0.029 Uiso 0.113(9) 1 calc R U P A 2
F1B F 0.373(2) 0.328(5) -0.0340(13) 0.046(12) Uani 0.113(9) 1 d D U P A 2

loop_
_atom_site_aniso_label
_atom_site_aniso_U_11
_atom_site_aniso_U_22
_atom_site_aniso_U_33
_atom_site_aniso_U_23
_atom_site_aniso_U_13
_atom_site_aniso_U_12
Pt1 0.01659(15) 0.01194(14) 0.01166(14) 0.00013(10) -0.00106(10) 0.00020(11)
Au1 0.01755(15) 0.01787(15) 0.01144(14) 0.00257(11) -0.00178(10) -0.00245(11)
P1 0.0170(8) 0.0121(8) 0.0135(8) 0.0009(6) 0.0000(6) 0.0018(7)
P2 0.0161(8) 0.0167(9) 0.0111(8) 0.0028(7) -0.0006(6) 0.0001(7)
N1 0.026(3) 0.016(3) 0.013(3) 0.002(2) -0.005(2) -0.003(2)
F1A 0.029(3) 0.016(2) 0.026(3) -0.001(2) 0.000(2) 0.005(2)
C20 0.022(3) 0.016(3) 0.017(3) -0.001(3) 0.001(3) 0.000(3)
C25 0.024(4) 0.021(4) 0.016(3) 0.001(3) 0.000(3) -0.003(3)
C19 0.031(4) 0.011(3) 0.012(3) 0.000(2) -0.003(3) 0.004(3)
F2 0.051(4) 0.059(4) 0.050(3) -0.024(3) -0.003(3) 0.027(3)
C6 0.023(3) 0.020(3) 0.009(3) 0.004(3) 0.001(3) 0.003(3)
C46 0.012(3) 0.016(3) 0.019(3) 0.003(3) 0.003(3) -0.003(3)
C47 0.026(4) 0.019(3) 0.019(4) 0.003(3) -0.005(3) -0.002(3)
C12 0.021(4) 0.015(3) 0.014(3) -0.005(2) 0.002(3) 0.005(3)
C28 0.021(4) 0.012(3) 0.028(4) 0.003(3) 0.002(3) -0.003(3)
C32 0.016(3) 0.016(3) 0.016(3) 0.001(3) 0.001(3) 0.003(3)
C38 0.018(3) 0.021(4) 0.028(4) 0.000(3) 0.002(3) -0.003(3)
C4 0.020(3) 0.025(3) 0.013(3) 0.003(3) -0.002(3) 0.000(3)
C21 0.024(4) 0.041(5) 0.024(4) 0.004(4) 0.003(3) 0.007(4)
C33 0.027(4) 0.020(4) 0.022(4) 0.004(3) -0.006(3) -0.005(3)
C5 0.013(3) 0.016(3) 0.012(3) 0.007(2) -0.001(2) 0.005(2)
C40 0.024(4) 0.026(4) 0.032(4) -0.003(3) -0.001(3) -0.009(3)
C12A 0.036(5) 0.020(4) 0.026(5) 0.006(3) -0.011(4) -0.005(4)
C22 0.026(4) 0.053(6) 0.029(4) -0.001(4) 0.008(3) -0.003(4)
C36 0.020(4) 0.026(4) 0.028(4) -0.001(3) -0.004(3) -0.002(3)
C8 0.018(3) 0.028(4) 0.018(3) 0.006(3) -0.003(3) -0.008(3)
C2 0.015(3) 0.030(4) 0.018(3) -0.002(3) -0.001(3) 0.005(3)
F2A 0.067(4) 0.024(3) 0.078(4) 0.015(3) -0.024(4) 0.005(3)
C1 0.026(4) 0.018(3) 0.015(3) 0.002(3) 0.001(3) 0.004(3)
F3A 0.027(3) 0.049(4) 0.065(4) -0.001(3) -0.015(3) 0.006(2)
C44 0.025(4) 0.018(3) 0.016(3) -0.002(3) 0.000(3) -0.002(3)
C15 0.024(3) 0.014(3) 0.016(3) 0.001(3) -0.004(3) 0.004(3)
C11 0.031(4) 0.017(3) 0.019(4) 0.006(3) -0.009(3) 0.001(3)
C7 0.019(3) 0.033(4) 0.010(3) 0.003(3) -0.002(3) -0.006(3)
C26 0.019(3) 0.013(3) 0.018(3) -0.001(3) 0.003(3) 0.000(3)
O1A 0.030(3) 0.042(4) 0.035(3) -0.007(3) -0.010(3) -0.007(3)
C14 0.035(4) 0.018(4) 0.018(4) 0.001(3) -0.013(3) -0.001(3)
C37 0.024(4) 0.017(3) 0.018(4) 0.001(3) -0.006(3) -0.001(3)
C29 0.019(4) 0.018(3) 0.028(4) -0.006(3) 0.006(3) 0.004(3)
C43 0.024(4) 0.021(4) 0.025(4) 0.003(3) -0.002(3) 0.002(3)
C9 0.032(4) 0.024(4) 0.024(4) 0.009(3) -0.007(3) -0.013(3)
C45 0.017(3) 0.022(4) 0.012(3) 0.003(3) -0.004(2) 0.000(3)
O2A 0.037(3) 0.040(4) 0.019(3) 0.003(2) -0.001(2) -0.014(3)
C16 0.034(4) 0.014(4) 0.029(4) -0.005(3) -0.006(3) 0.010(3)
C13A 0.036(5) 0.015(4) 0.022(4) 0.006(3) -0.010(3) -0.007(3)
S1A 0.0242(9) 0.0221(9) 0.0194(9) 0.0041(7) -0.0045(7) -0.0013(7)
C55 0.020(3) 0.030(4) 0.020(4) -0.002(3) -0.002(3) 0.002(3)
C23 0.037(4) 0.033(5) 0.018(4) 0.002(3) 0.010(3) 0.000(4)
C60 0.020(4) 0.019(4) 0.027(4) -0.003(3) 0.005(3) -0.002(3)
C61 0.024(4) 0.025(4) 0.018(3) 0.004(3) 0.005(3) -0.007(3)
C1A 0.034(4) 0.031(4) 0.035(4) 0.003(4) -0.008(4) 0.002(3)
C30 0.028(4) 0.023(4) 0.018(3) -0.002(3) 0.004(3) -0.004(3)
C66 0.019(4) 0.035(5) 0.032(4) 0.007(3) -0.006(3) -0.010(3)
Cl1S 0.0325(11) 0.0275(10) 0.0354(11) -0.0007(8) -0.0018(8) -0.0015(8)
C10 0.030(4) 0.018(4) 0.020(4) 0.004(3) -0.013(3) -0.006(3)
C67 0.037(5) 0.020(4) 0.015(3) -0.004(3) 0.000(3) -0.004(3)
C13 0.018(4) 0.019(4) 0.026(4) 0.001(3) 0.002(3) 0.003(3)
C3 0.020(3) 0.033(4) 0.018(3) 0.000(3) -0.001(3) -0.001(3)
C51 0.017(3) 0.015(3) 0.020(3) -0.003(3) -0.001(3) -0.001(3)
C24 0.038(4) 0.019(4) 0.016(3) 0.003(3) 0.002(3) -0.003(3)
C34 0.032(4) 0.012(3) 0.031(4) 0.004(3) -0.003(3) -0.001(3)
C35 0.023(4) 0.025(4) 0.032(4) -0.002(3) -0.011(3) 0.008(3)
C68 0.018(4) 0.042(5) 0.030(4) 0.005(4) 0.000(3) 0.005(3)
C31 0.015(3) 0.017(3) 0.020(3) -0.001(3) 0.003(3) -0.002(3)
C27 0.014(3) 0.019(3) 0.023(4) 0.001(3) 0.000(3) 0.000(3)
C41 0.022(4) 0.022(4) 0.021(4) 0.002(3) -0.004(3) 0.001(3)
C18 0.024(4) 0.022(4) 0.024(4) -0.004(3) 0.000(3) 0.002(3)
C17 0.033(4) 0.024(4) 0.027(4) -0.007(3) 0.000(3) 0.011(3)
O3A 0.042(4) 0.031(3) 0.033(3) 0.013(3) 0.008(3) 0.006(3)
Cl2S 0.0621(16) 0.0510(15) 0.0333(12) 0.0003(11) 0.0196(11) -0.0053(13)
C42 0.025(4) 0.016(3) 0.022(4) 0.002(3) 0.006(3) -0.003(3)
C1S 0.029(4) 0.023(4) 0.030(4) -0.001(3) 0.004(3) 0.004(3)
C12B 0.018(3) 0.028(4) 0.018(3) 0.006(3) -0.003(3) -0.008(3)
C13B 0.020(3) 0.033(4) 0.018(3) 0.000(3) -0.001(3) -0.001(3)
F1B 0.027(18) 0.04(2) 0.07(3) -0.03(2) 0.003(17) 0.014(15)

loop_
_atom_type_symbol
_atom_type_description
_atom_type_scat_dispersion_real
_atom_type_scat_dispersion_imag
_atom_type_scat_source
C C 0.0181 0.0091 'International Tables Vol C Tables 4.2.6.8 and 6.1.1.4'
H H 0.0000 0.0000 'International Tables Vol C Tables 4.2.6.8 and 6.1.1.4'
Au Au -4.4197 7.2980 'International Tables Vol C Tables 4.2.6.8 and 6.1.1.4'
Cl Cl 0.3639 0.7018 'International Tables Vol C Tables 4.2.6.8 and 6.1.1.4'
F F 0.0727 0.0534 'International Tables Vol C Tables 4.2.6.8 and 6.1.1.4'
N N 0.0311 0.0180 'International Tables Vol C Tables 4.2.6.8 and 6.1.1.4'
O O 0.0492 0.0322 'International Tables Vol C Tables 4.2.6.8 and 6.1.1.4'
P P 0.2955 0.4335 'International Tables Vol C Tables 4.2.6.8 and 6.1.1.4'
Pt Pt -4.5932 6.9264 'International Tables Vol C Tables 4.2.6.8 and 6.1.1.4'
S S 0.3331 0.5567 'International Tables Vol C Tables 4.2.6.8 and 6.1.1.4'

loop_
_geom_angle_atom_site_label_1
_geom_angle_atom_site_label_2
_geom_angle_atom_site_label_3
_geom_angle
_geom_angle_site_symmetry_1
_geom_angle_site_symmetry_3
_geom_angle_publ_flag
P1 Pt1 Au1 89.80(5) . . ?
N1 Pt1 Au1 89.45(17) . . ?
N1 Pt1 P1 175.35(18) . . ?
N1 Pt1 C19 81.6(3) . . ?
N1 Pt1 C5 77.6(3) . . ?
C19 Pt1 Au1 134.02(19) . . ?
C19 Pt1 P1 95.6(2) . . ?
C19 Pt1 C5 157.8(3) . . ?
C5 Pt1 Au1 54.05(17) . . ?
C5 Pt1 P1 105.6(2) . . ?
P2 Au1 Pt1 157.76(5) . . ?
P2 Au1 C5 151.12(18) . . ?
C5 Au1 Pt1 50.65(18) . . ?
C20 P1 Pt1 111.2(2) . . ?
C20 P1 C26 104.3(3) . . ?
C32 P1 Pt1 115.7(2) . . ?
C32 P1 C20 106.0(3) . . ?
C32 P1 C26 103.6(3) . . ?
C26 P1 Pt1 115.0(2) . . ?
C12 P2 Au1 114.4(2) . . ?
C12 P2 C51 106.1(3) . . ?
C45 P2 Au1 111.6(2) . . ?
C45 P2 C12 107.0(3) . . ?
C45 P2 C51 106.7(3) . . ?
C51 P2 Au1 110.5(2) . . ?
C11 N1 Pt1 115.5(5) . . ?
C7 N1 Pt1 121.9(5) . . ?
C7 N1 C11 122.4(7) . . ?
C25 C20 P1 117.8(6) . . ?
C21 C20 P1 123.1(6) . . ?
C21 C20 C25 119.1(7) . . ?
C20 C25 H25 120.1 . . ?
C24 C25 C20 119.9(8) . . ?
C24 C25 H25 120.1 . . ?
C15 C19 Pt1 109.4(5) . . ?
C18 C19 Pt1 135.1(6) . . ?
C18 C19 C15 115.5(7) . . ?
C5 C6 H6 119.6 . . ?
C1 C6 H6 119.6 . . ?
C1 C6 C5 120.7(7) . . ?
C61 C46 H46 119.8 . . ?
C61 C46 C51 120.5(7) . . ?
C51 C46 H46 119.8 . . ?
C12 C47 H47 119.6 . . ?
C43 C47 H47 119.6 . . ?
C43 C47 C12 120.8(7) . . ?
C47 C12 P2 121.3(6) . . ?
C47 C12 C44 119.3(7) . . ?
C44 C12 P2 119.2(6) . . ?
C29 C28 H28 119.7 . . ?
C27 C28 H28 119.7 . . ?
C27 C28 C29 120.6(7) . . ?
C33 C32 P1 120.4(6) . . ?
C33 C32 C37 118.8(7) . . ?
C37 C32 P1 120.7(6) . . ?
C40 C38 H38 120.2 . . ?
C45 C38 H38 120.2 . . ?
C45 C38 C40 119.5(8) . . ?
C5 C4 C7 117.1(7) . . ?
C3 C4 C5 120.8(7) . . ?
C3 C4 C7 121.9(7) . . ?
C20 C21 H21 119.8 . . ?
C20 C21 C22 120.5(8) . . ?
C22 C21 H21 119.8 . . ?
C32 C33 H33 120.1 . . ?
C34 C33 C32 119.8(7) . . ?
C34 C33 H33 120.1 . . ?
Pt1 C5 Au1 75.3(2) . . ?
C6 C5 Pt1 130.0(5) . . ?
C6 C5 Au1 105.7(5) . . ?
C6 C5 C4 117.3(7) . . ?
C4 C5 Pt1 110.3(5) . . ?
C4 C5 Au1 104.0(5) . . ?
C38 C40 H40 119.8 . . ?
C66 C40 C38 120.4(8) . . ?
C66 C40 H40 119.8 . . ?
C13A C12A H12A 118.7 . . ?
C13A C12A C10 122.6(9) . . ?
C10 C12A H12A 118.7 . . ?
C21 C22 H22 119.9 . . ?
C23 C22 C21 120.2(8) . . ?
C23 C22 H22 119.9 . . ?
C37 C36 H36 120.2 . . ?
C37 C36 C35 119.6(8) . . ?
C35 C36 H36 120.2 . . ?
C7 C8 H8 120.4 . . ?
C7 C8 C12B 111(3) . . ?
C9 C8 H8 120.4 . . ?
C9 C8 C7 119.3(8) . . ?
C9 C8 C12B 129(3) . . ?
C1 C2 H2 120.9 . . ?
C1 C2 C3 118.2(7) . . ?
C3 C2 H2 120.9 . . ?
F1A C1 C6 118.1(7) . . ?
F1A C1 C2 118.8(7) . . ?
C6 C1 C2 123.1(7) . . ?
C6 C1 H1 118.4 . . ?
C2 C1 H1 118.4 . . ?
C12 C44 H44 119.9 . . ?
C67 C44 C12 120.3(7) . . ?
C67 C44 H44 119.9 . . ?
C11 C15 C19 118.4(7) . . ?
C14 C15 C19 124.0(7) . . ?
C14 C15 C11 117.6(7) . . ?
N1 C11 C15 114.5(7) . . ?
N1 C11 C10 120.4(8) . . ?
C10 C11 C15 125.1(8) . . ?
N1 C7 C4 112.2(7) . . ?
N1 C7 C8 119.7(8) . . ?
C8 C7 C4 127.9(8) . . ?
C31 C26 P1 120.1(6) . . ?
C27 C26 P1 120.7(6) . . ?
C27 C26 C31 119.0(7) . . ?
C15 C14 H14 121.1 . . ?
C15 C14 C13A 118.0(8) . . ?
C16 C14 C15 117.8(8) . . ?
C16 C14 H14 121.1 . . ?
C16 C14 C13A 124.1(8) . . ?
C32 C37 H37 119.6 . . ?
C36 C37 C32 120.9(7) . . ?
C36 C37 H37 119.6 . . ?
C28 C29 H29 120.5 . . ?
C28 C29 C30 119.1(7) . . ?
C30 C29 H29 120.5 . . ?
C47 C43 H43 120.2 . . ?
C47 C43 C42 119.7(7) . . ?
C42 C43 H43 120.2 . . ?
C8 C9 H9 119.3 . . ?
C8 C9 C10 121.3(7) . . ?
C10 C9 H9 119.3 . . ?
C38 C45 P2 120.8(6) . . ?
C55 C45 P2 119.1(6) . . ?
C55 C45 C38 119.9(7) . . ?
C14 C16 H16 120.6 . . ?
C17 C16 C14 118.8(7) . . ?
C17 C16 H16 120.6 . . ?
C12A C13A C14 122.2(9) . . ?
C12A C13A H13A 118.9 . . ?
C14 C13A H13A 118.9 . . ?
O1A S1A O2A 114.4(4) . . ?
O1A S1A C1A 103.8(4) . . ?
O2A S1A C1A 103.3(4) . . ?
O3A S1A O1A 115.8(4) . . ?
O3A S1A O2A 114.1(4) . . ?
O3A S1A C1A 103.1(4) . . ?
C45 C55 H55 119.6 . . ?
C45 C55 C68 120.7(8) . . ?
C68 C55 H55 119.6 . . ?
C22 C23 H23 120.4 . . ?
C24 C23 C22 119.1(8) . . ?
C24 C23 H23 120.4 . . ?
C61 C60 H60 120.4 . . ?
C13 C60 H60 120.4 . . ?
C13 C60 C61 119.3(7) . . ?
C46 C61 C60 120.4(7) . . ?
C46 C61 H61 119.8 . . ?
C60 C61 H61 119.8 . . ?
F2 C1A S1A 110.6(6) . . ?
F2A C1A F2 108.1(8) . . ?
F2A C1A S1A 110.4(7) . . ?
F3A C1A F2 107.8(8) . . ?
F3A C1A F2A 107.7(7) . . ?
F3A C1A S1A 112.0(7) . . ?
C29 C30 H30 120.1 . . ?
C31 C30 C29 119.8(7) . . ?
C31 C30 H30 120.1 . . ?
C40 C66 H66 119.6 . . ?
C40 C66 C68 120.8(8) . . ?
C68 C66 H66 119.6 . . ?
C11 C10 C12A 114.4(8) . . ?
C11 C10 C9 116.8(7) . . ?
C11 C10 H10 121.6 . . ?
C9 C10 C12A 128.8(8) . . ?
C9 C10 H10 121.6 . . ?
C44 C67 H67 120.0 . . ?
C44 C67 C42 119.9(7) . . ?
C42 C67 H67 120.0 . . ?
C60 C13 H13 119.8 . . ?
C41 C13 C60 120.4(7) . . ?
C41 C13 H13 119.8 . . ?
C4 C3 H3 120.2 . . ?
C4 C3 C13B 117(3) . . ?
C2 C3 C4 119.7(8) . . ?
C2 C3 H3 120.2 . . ?
C2 C3 C13B 123(3) . . ?
C46 C51 P2 121.3(6) . . ?
C46 C51 C41 120.0(7) . . ?
C41 C51 P2 118.6(6) . . ?
C25 C24 H24 119.4 . . ?
C23 C24 C25 121.2(8) . . ?
C23 C24 H24 119.4 . . ?
C33 C34 H34 119.5 . . ?
C35 C34 C33 120.9(7) . . ?
C35 C34 H34 119.5 . . ?
C36 C35 H35 120.0 . . ?
C34 C35 C36 119.9(7) . . ?
C34 C35 H35 120.0 . . ?
C55 C68 H68 120.7 . . ?
C66 C68 C55 118.6(8) . . ?
C66 C68 H68 120.7 . . ?
C26 C31 H31 119.3 . . ?
C30 C31 C26 121.4(7) . . ?
C30 C31 H31 119.3 . . ?
C28 C27 C26 120.2(7) . . ?
C28 C27 H27 119.9 . . ?
C26 C27 H27 119.9 . . ?
C13 C41 H41 120.3 . . ?
C51 C41 C13 119.4(7) . . ?
C51 C41 H41 120.3 . . ?
C19 C18 H18 119.8 . . ?
C19 C18 C17 120.4(8) . . ?
C17 C18 H18 119.8 . . ?
C16 C17 C18 123.5(8) . . ?
C16 C17 H17 118.3 . . ?
C18 C17 H17 118.3 . . ?
F1B C17 C16 115(2) . . ?
F1B C17 C18 122(2) . . ?
C43 C42 H42 120.0 . . ?
C67 C42 C43 120.0(7) . . ?
C67 C42 H42 120.0 . . ?
Cl1S C1S H1SA 109.5 . . ?
Cl1S C1S H1SB 109.5 . . ?
Cl2S C1S Cl1S 110.7(5) . . ?
Cl2S C1S H1SA 109.5 . . ?
Cl2S C1S H1SB 109.5 . . ?
H1SA C1S H1SB 108.1 . . ?
C8 C12B H12B 117.6 . . ?
C13B C12B C8 125(5) . . ?
C13B C12B H12B 117.6 . . ?
C3 C13B H13B 121.9 . . ?
C12B C13B C3 116(6) . . ?
C12B C13B H13B 121.9 . . ?

loop_
_geom_bond_atom_site_label_1
_geom_bond_atom_site_label_2
_geom_bond_distance
_geom_bond_site_symmetry_2
_geom_bond_publ_flag
Pt1 Au1 2.7140(5) . ?
Pt1 P1 2.2523(18) . ?
Pt1 N1 2.023(6) . ?
Pt1 C19 2.071(7) . ?
Pt1 C5 2.170(7) . ?
Au1 P2 2.2443(17) . ?
Au1 C5 2.272(6) . ?
P1 C20 1.826(8) . ?
P1 C32 1.818(7) . ?
P1 C26 1.828(7) . ?
P2 C12 1.817(8) . ?
P2 C45 1.811(7) . ?
P2 C51 1.820(8) . ?
N1 C11 1.365(10) . ?
N1 C7 1.334(10) . ?
F1A C1 1.362(9) . ?
C20 C25 1.404(10) . ?
C20 C21 1.386(11) . ?
C25 H25 0.9500 . ?
C25 C24 1.386(10) . ?
C19 C15 1.433(11) . ?
C19 C18 1.391(11) . ?
F2 C1A 1.343(11) . ?
C6 H6 0.9500 . ?
C6 C5 1.384(10) . ?
C6 C1 1.374(11) . ?
C46 H46 0.9500 . ?
C46 C61 1.375(11) . ?
C46 C51 1.390(10) . ?
C47 H47 0.9500 . ?
C47 C12 1.394(10) . ?
C47 C43 1.381(11) . ?
C12 C44 1.396(10) . ?
C28 H28 0.9500 . ?
C28 C29 1.399(11) . ?
C28 C27 1.382(11) . ?
C32 C33 1.396(11) . ?
C32 C37 1.399(10) . ?
C38 H38 0.9500 . ?
C38 C40 1.396(11) . ?
C38 C45 1.386(11) . ?
C4 C5 1.436(10) . ?
C4 C7 1.461(11) . ?
C4 C3 1.406(11) . ?
C21 H21 0.9500 . ?
C21 C22 1.396(12) . ?
C33 H33 0.9500 . ?
C33 C34 1.387(11) . ?
C40 H40 0.9500 . ?
C40 C66 1.375(13) . ?
C12A H12A 0.9500 . ?
C12A C13A 1.351(15) . ?
C12A C10 1.440(13) . ?
C22 H22 0.9500 . ?
C22 C23 1.394(13) . ?
C36 H36 0.9500 . ?
C36 C37 1.384(11) . ?
C36 C35 1.392(12) . ?
C8 H8 0.9500 . ?
C8 C7 1.405(11) . ?
C8 C9 1.374(12) . ?
C8 C12B 1.62(7) . ?
C2 H2 0.9500 . ?
C2 C1 1.380(11) . ?
C2 C3 1.400(12) . ?
F2A C1A 1.334(11) . ?
C1 H1 0.9500 . ?
F3A C1A 1.319(11) . ?
C44 H44 0.9500 . ?
C44 C67 1.388(11) . ?
C15 C11 1.430(12) . ?
C15 C14 1.412(11) . ?
C11 C10 1.410(11) . ?
C26 C31 1.401(10) . ?
C26 C27 1.386(10) . ?
O1A S1A 1.438(6) . ?
C14 H14 0.9500 . ?
C14 C16 1.402(13) . ?
C14 C13A 1.443(12) . ?
C37 H37 0.9500 . ?
C29 H29 0.9500 . ?
C29 C30 1.403(11) . ?
C43 H43 0.9500 . ?
C43 C42 1.398(11) . ?
C9 H9 0.9500 . ?
C9 C10 1.411(13) . ?
C45 C55 1.380(11) . ?
O2A S1A 1.457(6) . ?
C16 H16 0.9500 . ?
C16 C17 1.372(13) . ?
C13A H13A 0.9500 . ?
S1A C1A 1.823(10) . ?
S1A O3A 1.432(6) . ?
C55 H55 0.9500 . ?
C55 C68 1.408(11) . ?
C23 H23 0.9500 . ?
C23 C24 1.381(12) . ?
C60 H60 0.9500 . ?
C60 C61 1.397(11) . ?
C60 C13 1.397(11) . ?
C61 H61 0.9500 . ?
C30 H30 0.9500 . ?
C30 C31 1.364(11) . ?
C66 H66 0.9500 . ?
C66 C68 1.382(13) . ?
Cl1S C1S 1.779(9) . ?
C10 H10 0.9500 . ?
C67 H67 0.9500 . ?
C67 C42 1.392(11) . ?
C13 H13 0.9500 . ?
C13 C41 1.395(11) . ?
C3 H3 0.9500 . ?
C3 C13B 1.63(7) . ?
C51 C41 1.395(10) . ?
C24 H24 0.9500 . ?
C34 H34 0.9500 . ?
C34 C35 1.374(12) . ?
C35 H35 0.9500 . ?
C68 H68 0.9500 . ?
C31 H31 0.9500 . ?
C27 H27 0.9500 . ?
C41 H41 0.9500 . ?
C18 H18 0.9500 . ?
C18 C17 1.406(11) . ?
C17 H17 0.9500 . ?
C17 F1B 1.331(19) . ?
Cl2S C1S 1.761(9) . ?
C42 H42 0.9500 . ?
C1S H1SA 0.9900 . ?
C1S H1SB 0.9900 . ?
C12B H12B 0.9500 . ?
C12B C13B 1.43(10) . ?
C13B H13B 0.9500 . ?

loop_
_geom_torsion_atom_site_label_1
_geom_torsion_atom_site_label_2
_geom_torsion_atom_site_label_3
_geom_torsion_atom_site_label_4
_geom_torsion
_geom_torsion_site_symmetry_1
_geom_torsion_site_symmetry_2
_geom_torsion_site_symmetry_3
_geom_torsion_site_symmetry_4
_geom_torsion_publ_flag
Pt1 P1 C20 C25 36.7(7) . . . . ?
Pt1 P1 C20 C21 -141.8(7) . . . . ?
Pt1 P1 C32 C33 16.3(7) . . . . ?
Pt1 P1 C32 C37 -164.5(5) . . . . ?
Pt1 P1 C26 C31 83.2(6) . . . . ?
Pt1 P1 C26 C27 -90.9(6) . . . . ?
Pt1 N1 C11 C15 -6.8(8) . . . . ?
Pt1 N1 C11 C10 175.0(5) . . . . ?
Pt1 N1 C7 C4 9.4(8) . . . . ?
Pt1 N1 C7 C8 -174.9(5) . . . . ?
Pt1 C19 C15 C11 4.0(8) . . . . ?
Pt1 C19 C15 C14 -176.8(6) . . . . ?
Pt1 C19 C18 C17 178.5(6) . . . . ?
Au1 P2 C12 C47 156.7(6) . . . . ?
Au1 P2 C12 C44 -28.7(7) . . . . ?
Au1 P2 C45 C38 110.0(6) . . . . ?
Au1 P2 C45 C55 -64.5(7) . . . . ?
Au1 P2 C51 C46 173.0(5) . . . . ?
Au1 P2 C51 C41 -8.9(7) . . . . ?
P1 C20 C25 C24 -178.5(6) . . . . ?
P1 C20 C21 C22 176.8(7) . . . . ?
P1 C32 C33 C34 176.5(6) . . . . ?
P1 C32 C37 C36 -177.1(6) . . . . ?
P1 C26 C31 C30 -172.4(6) . . . . ?
P1 C26 C27 C28 172.4(6) . . . . ?
P2 C12 C44 C67 -175.7(6) . . . . ?
P2 C45 C55 C68 173.6(6) . . . . ?
P2 C51 C41 C13 -179.1(6) . . . . ?
N1 C11 C10 C12A 179.7(7) . . . . ?
N1 C11 C10 C9 -0.1(10) . . . . ?
C20 P1 C32 C33 -107.4(7) . . . . ?
C20 P1 C32 C37 71.8(7) . . . . ?
C20 P1 C26 C31 -154.8(6) . . . . ?
C20 P1 C26 C27 31.1(7) . . . . ?
C20 C25 C24 C23 1.2(12) . . . . ?
C20 C21 C22 C23 2.0(15) . . . . ?
C25 C20 C21 C22 -1.7(13) . . . . ?
C19 C15 C11 N1 1.7(10) . . . . ?
C19 C15 C11 C10 179.7(7) . . . . ?
C19 C15 C14 C16 -2.8(11) . . . . ?
C19 C15 C14 C13A 179.0(7) . . . . ?
C19 C18 C17 C16 -0.5(13) . . . . ?
C19 C18 C17 F1B -178(3) . . . . ?
C46 C51 C41 C13 -0.9(11) . . . . ?
C47 C12 C44 C67 -1.0(12) . . . . ?
C47 C43 C42 C67 2.7(12) . . . . ?
C12 P2 C45 C38 -124.1(6) . . . . ?
C12 P2 C45 C55 61.3(7) . . . . ?
C12 P2 C51 C46 48.4(7) . . . . ?
C12 P2 C51 C41 -133.4(6) . . . . ?
C12 C47 C43 C42 -2.3(13) . . . . ?
C12 C44 C67 C42 1.4(12) . . . . ?
C28 C29 C30 C31 -0.6(12) . . . . ?
C32 P1 C20 C25 163.2(6) . . . . ?
C32 P1 C20 C21 -15.3(8) . . . . ?
C32 P1 C26 C31 -44.0(7) . . . . ?
C32 P1 C26 C27 141.8(6) . . . . ?
C32 C33 C34 C35 2.6(13) . . . . ?
C38 C40 C66 C68 -1.0(13) . . . . ?
C38 C45 C55 C68 -1.0(12) . . . . ?
C4 C3 C13B C12B -8(6) . . . . ?
C21 C20 C25 C24 0.1(12) . . . . ?
C21 C22 C23 C24 -0.8(15) . . . . ?
C33 C32 C37 C36 2.1(12) . . . . ?
C33 C34 C35 C36 -1.9(14) . . . . ?
C5 C6 C1 F1A -179.2(6) . . . . ?
C5 C6 C1 C2 1.7(11) . . . . ?
C5 C4 C7 N1 -10.2(9) . . . . ?
C5 C4 C7 C8 174.5(7) . . . . ?
C5 C4 C3 C2 3.7(11) . . . . ?
C5 C4 C3 C13B -173(3) . . . . ?
C40 C38 C45 P2 -173.5(6) . . . . ?
C40 C38 C45 C55 1.0(12) . . . . ?
C40 C66 C68 C55 0.9(13) . . . . ?
C22 C23 C24 C25 -0.8(13) . . . . ?
C8 C9 C10 C12A -178.4(8) . . . . ?
C8 C9 C10 C11 1.4(11) . . . . ?
C8 C12B C13B C3 2(8) . . . . ?
C2 C3 C13B C12B 175(4) . . . . ?
C1 C6 C5 Pt1 162.5(5) . . . . ?
C1 C6 C5 Au1 -113.7(6) . . . . ?
C1 C6 C5 C4 1.7(10) . . . . ?
C1 C2 C3 C4 -0.4(11) . . . . ?
C1 C2 C3 C13B 176(3) . . . . ?
C44 C67 C42 C43 -2.2(12) . . . . ?
C15 C19 C18 C17 -1.4(11) . . . . ?
C15 C11 C10 C12A 1.8(11) . . . . ?
C15 C11 C10 C9 -178.0(7) . . . . ?
C15 C14 C16 C17 0.8(11) . . . . ?
C15 C14 C13A C12A 0.9(12) . . . . ?
C11 N1 C7 C4 -174.8(6) . . . . ?
C11 N1 C7 C8 0.9(11) . . . . ?
C11 C15 C14 C16 176.4(7) . . . . ?
C11 C15 C14 C13A -1.8(10) . . . . ?
C7 N1 C11 C15 177.1(7) . . . . ?
C7 N1 C11 C10 -1.0(11) . . . . ?
C7 C4 C5 Pt1 6.5(8) . . . . ?
C7 C4 C5 Au1 -72.8(7) . . . . ?
C7 C4 C5 C6 171.0(6) . . . . ?
C7 C4 C3 C2 -171.4(7) . . . . ?
C7 C4 C3 C13B 12(3) . . . . ?
C7 C8 C9 C10 -1.5(11) . . . . ?
C7 C8 C12B C13B 0(6) . . . . ?
C26 P1 C20 C25 -87.8(6) . . . . ?
C26 P1 C20 C21 93.7(7) . . . . ?
C26 P1 C32 C33 143.1(6) . . . . ?
C26 P1 C32 C37 -37.7(7) . . . . ?
O1A S1A C1A F2 -62.0(8) . . . . ?
O1A S1A C1A F2A 57.7(7) . . . . ?
O1A S1A C1A F3A 177.8(7) . . . . ?
C14 C15 C11 N1 -177.6(6) . . . . ?
C14 C15 C11 C10 0.5(11) . . . . ?
C14 C16 C17 C18 0.8(13) . . . . ?
C14 C16 C17 F1B 178(3) . . . . ?
C37 C32 C33 C34 -2.6(12) . . . . ?
C37 C36 C35 C34 1.3(13) . . . . ?
C29 C28 C27 C26 0.6(11) . . . . ?
C29 C30 C31 C26 -0.6(12) . . . . ?
C43 C47 C12 P2 176.0(6) . . . . ?
C43 C47 C12 C44 1.4(12) . . . . ?
C9 C8 C7 N1 0.3(11) . . . . ?
C9 C8 C7 C4 175.3(7) . . . . ?
C9 C8 C12B C13B -171(4) . . . . ?
C45 P2 C12 C47 32.5(7) . . . . ?
C45 P2 C12 C44 -152.9(6) . . . . ?
C45 P2 C51 C46 -65.5(7) . . . . ?
C45 P2 C51 C41 112.7(6) . . . . ?
C45 C38 C40 C66 0.0(13) . . . . ?
C45 C55 C68 C66 0.0(13) . . . . ?
O2A S1A C1A F2 178.3(7) . . . . ?
O2A S1A C1A F2A -62.1(7) . . . . ?
O2A S1A C1A F3A 58.0(8) . . . . ?
C16 C14 C13A C12A -177.2(8) . . . . ?
C13A C12A C10 C11 -2.8(12) . . . . ?
C13A C12A C10 C9 177.0(8) . . . . ?
C13A C14 C16 C17 178.9(8) . . . . ?
C60 C13 C41 C51 1.0(12) . . . . ?
C61 C46 C51 P2 179.4(6) . . . . ?
C61 C46 C51 C41 1.2(11) . . . . ?
C61 C60 C13 C41 -1.3(12) . . . . ?
C10 C12A C13A C14 1.6(13) . . . . ?
C13 C60 C61 C46 1.7(12) . . . . ?
C3 C4 C5 Pt1 -168.8(6) . . . . ?
C3 C4 C5 Au1 112.0(7) . . . . ?
C3 C4 C5 C6 -4.3(10) . . . . ?
C3 C4 C7 N1 165.1(7) . . . . ?
C3 C4 C7 C8 -10.2(12) . . . . ?
C3 C2 C1 F1A 178.5(7) . . . . ?
C3 C2 C1 C6 -2.4(11) . . . . ?
C51 P2 C12 C47 -81.2(7) . . . . ?
C51 P2 C12 C44 93.4(6) . . . . ?
C51 P2 C45 C38 -10.8(7) . . . . ?
C51 P2 C45 C55 174.7(6) . . . . ?
C51 C46 C61 C60 -1.6(11) . . . . ?
C35 C36 C37 C32 -1.4(13) . . . . ?
C31 C26 C27 C28 -1.9(11) . . . . ?
C27 C28 C29 C30 0.6(11) . . . . ?
C27 C26 C31 C30 1.9(11) . . . . ?
C18 C19 C15 C11 -176.1(7) . . . . ?
C18 C19 C15 C14 3.1(11) . . . . ?
O3A S1A C1A F2 59.2(8) . . . . ?
O3A S1A C1A F2A 178.9(6) . . . . ?
O3A S1A C1A F3A -61.1(8) . . . . ?
C12B C8 C7 N1 -172(2) . . . . ?
C12B C8 C7 C4 3(3) . . . . ?
C12B C8 C9 C10 169(3) . . . . ?
